data_7247926
loop_
_publ_author_name
'Meekel, Emily G.'
'Nicholas, Thomas C.'
'Slater, Ben'
'Goodwin, Andrew L.'

_publ_section_title
;
 Torsional flexibility in zinc-benzenedicarboxylate metal-organic
 frameworks.
;
_journal_issue 5
_journal_name_full CrystEngComm
_journal_page_first 673
_journal_page_last 680
_journal_paper_doi 10.1039/d3ce01078c
_journal_volume 26
_journal_year 2024
_chemical_formula_moiety 'C8 H3 Br O4 Zn'
_chemical_formula_sum 'C8 H3 Br O4 Zn'
_chemical_formula_weight 308.38
_space_group_crystal_system trigonal
_space_group_IT_number 166
_space_group_name_Hall '-R 3 2"'
_space_group_name_H-M_alt 'R -3 m :H'
_atom_sites_solution_hydrogens geom
_atom_sites_solution_primary dual
_audit_creation_date 2023-05-29
_audit_creation_method
;
Olex2 1.5
(compiled 2023.03.06 svn.rbb2c1857 for OlexSys, GUI svn.r6748)
;
_audit_update_record
;
2023-10-19 deposited with the CCDC.	2023-12-27 downloaded from the CCDC.
;
_cell_angle_alpha 90
_cell_angle_beta 90
_cell_angle_gamma 120
_cell_formula_units_Z 18
_cell_length_a 28.4852(3)
_cell_length_b 28.4852(3)
_cell_length_c 7.90520(10)
_cell_measurement_reflns_used 8821
_cell_measurement_temperature 293(2)
_cell_measurement_theta_max 75.4080
_cell_measurement_theta_min 5.3660
_cell_volume 5554.97(11)
_computing_molecular_graphics 'Olex2 1.5 (Dolomanov et al., 2009)'
_computing_publication_material 'Olex2 1.5 (Dolomanov et al., 2009)'
_computing_structure_refinement 'XL  (Sheldrick, 2008)'
_computing_structure_solution 'SHELXT 2018/2 (Sheldrick, 2018)'
_diffrn_ambient_temperature 293(2)
_diffrn_detector_area_resol_mean 13.3333
_diffrn_measured_fraction_theta_full 0.999
_diffrn_measured_fraction_theta_max 0.999
_diffrn_measurement_device_type 'XtaLAB Synergy, Dualflex, Eiger 1M'
_diffrn_radiation_type CuK\a
_diffrn_radiation_wavelength 1.54184
_diffrn_reflns_av_R_equivalents 0.0644
_diffrn_reflns_av_unetI/netI 0.0168
_diffrn_reflns_Laue_measured_fraction_full 0.999
_diffrn_reflns_Laue_measured_fraction_max 0.999
_diffrn_reflns_limit_h_max 35
_diffrn_reflns_limit_h_min -35
_diffrn_reflns_limit_k_max 34
_diffrn_reflns_limit_k_min -35
_diffrn_reflns_limit_l_max 9
_diffrn_reflns_limit_l_min -7
_diffrn_reflns_number 21620
_diffrn_reflns_point_group_measured_fraction_full 0.999
_diffrn_reflns_point_group_measured_fraction_max 0.999
_diffrn_reflns_theta_full 67.684
_diffrn_reflns_theta_max 75.991
_diffrn_reflns_theta_min 5.379
_diffrn_source 'micro-focus sealed X-ray tube'
_exptl_absorpt_coefficient_mu 6.489
_exptl_absorpt_correction_T_max 1.0000
_exptl_absorpt_correction_T_min 0.51366
_exptl_absorpt_correction_type multi-scan
_exptl_absorpt_process_details
;
CrysAlisPro 1.171.41.83a (Rigaku Oxford Diffraction, 2020)
Empirical absorption correction using spherical harmonics,
implemented in SCALE3 ABSPACK scaling algorithm.
;
_exptl_crystal_colour Colorless
_exptl_crystal_density_diffrn 1.659
_exptl_crystal_description rods
_exptl_crystal_F_000 2664
_exptl_crystal_size_max 0.60
_exptl_crystal_size_mid 0.15
_exptl_crystal_size_min 0.10
_refine_diff_density_max 1.902
_refine_diff_density_min -1.696
_refine_diff_density_rms 0.171
_refine_ls_extinction_coef 0.00015(5)
_refine_ls_extinction_expression Fc^*^=kFc[1+0.001xFc^2^\l^3^/sin(2\q)]^-1/4^
_refine_ls_extinction_method 'SHELXL-2019/1 (Sheldrick 2019)'
_refine_ls_goodness_of_fit_ref 1.133
_refine_ls_hydrogen_treatment constr
_refine_ls_matrix_type full
_refine_ls_number_parameters 70
_refine_ls_number_reflns 1372
_refine_ls_number_restraints 9
_refine_ls_restrained_S_all 1.149
_refine_ls_R_factor_all 0.0622
_refine_ls_R_factor_gt 0.0613
_refine_ls_shift/su_max 0.001
_refine_ls_shift/su_mean 0.000
_refine_ls_structure_factor_coef Fsqd
_refine_ls_weighting_details 'w=1/[\s^2^(Fo^2^)+(0.1371P)^2^+26.4502P] where P=(Fo^2^+2Fc^2^)/3'
_refine_ls_weighting_scheme calc
_refine_ls_wR_factor_gt 0.1998
_refine_ls_wR_factor_ref 0.2010
_reflns_Friedel_coverage 0.000
_reflns_number_gt 1313
_reflns_number_total 1372
_reflns_threshold_expression 'I > 2\s(I)'
_cod_data_source_file d3ce01078c1.cif
_cod_data_source_block em-01-73_1
_cod_depositor_comments 'Adding full bibliography for 7247925--7247930.cif.'
_cod_original_cell_volume 5554.97(14)
_cod_original_sg_symbol_H-M 'R -3 m'
_cod_database_code 7247926
_shelx_shelxl_version_number 2019/1
_shelx_space_group_comment
;
The symmetry employed for this shelxl refinement is uniquely defined
by the following loop, which should always be used as a source of
symmetry information in preference to the above space-group names.
They are only intended as comments.
;
_olex2_refinement_description
;
1. Fixed Uiso
 At 1.2 times of:
  All C(H) groups
2. Restrained planarity
 C1_$1, C2_$1, C4_$1, H4_$1, C5, Br1, C4, H4, C2, C1, C3, H3
 with sigma of 0.1
3.a Aromatic/amide H refined with riding coordinates:
 C3(H3), C4(H4)
;
_olex2_submission_special_instructions 'No special instructions were received'

loop_
_space_group_symop_operation_xyz
'x, y, z'
'-y, x-y, z'
'-x+y, -x, z'
'y, x, -z'
'x-y, -y, -z'
'-x, -x+y, -z'
'x+2/3, y+1/3, z+1/3'
'-y+2/3, x-y+1/3, z+1/3'
'-x+y+2/3, -x+1/3, z+1/3'
'y+2/3, x+1/3, -z+1/3'
'x-y+2/3, -y+1/3, -z+1/3'
'-x+2/3, -x+y+1/3, -z+1/3'
'x+1/3, y+2/3, z+2/3'
'-y+1/3, x-y+2/3, z+2/3'
'-x+y+1/3, -x+2/3, z+2/3'
'y+1/3, x+2/3, -z+2/3'
'x-y+1/3, -y+2/3, -z+2/3'
'-x+1/3, -x+y+2/3, -z+2/3'
'-x, -y, -z'
'y, -x+y, -z'
'x-y, x, -z'
'-y, -x, z'
'-x+y, y, z'
'x, x-y, z'
'-x+2/3, -y+1/3, -z+1/3'
'y+2/3, -x+y+1/3, -z+1/3'
'x-y+2/3, x+1/3, -z+1/3'
'-y+2/3, -x+1/3, z+1/3'
'-x+y+2/3, y+1/3, z+1/3'
'x+2/3, x-y+1/3, z+1/3'
'-x+1/3, -y+2/3, -z+2/3'
'y+1/3, -x+y+2/3, -z+2/3'
'x-y+1/3, x+2/3, -z+2/3'
'-y+1/3, -x+2/3, z+2/3'
'-x+y+1/3, y+2/3, z+2/3'
'x+1/3, x-y+2/3, z+2/3'

loop_
_atom_site_label
_atom_site_type_symbol
_atom_site_fract_x
_atom_site_fract_y
_atom_site_fract_z
_atom_site_U_iso_or_equiv
_atom_site_adp_type
_atom_site_occupancy
_atom_site_site_symmetry_order
_atom_site_calc_flag
_atom_site_refinement_flags_posn
_atom_site_refinement_flags_adp
_atom_site_refinement_flags_occupancy
_atom_site_disorder_assembly
_atom_site_disorder_group
Zn01 Zn 0.333333 0.28903(3) 0.166667 0.0301(4) Uani 1 2 d S T P . .
Br02 Br 0.45283(6) 0.22641(3) 1.04596(13) 0.0937(6) Uani 1 2 d S T P . .
O003 O 0.35522(15) 0.26122(14) 0.3556(5) 0.0495(9) Uani 1 1 d . . . . .
O004 O 0.38624(17) 0.31779(15) 0.5754(5) 0.0491(9) Uani 1 1 d . . . . .
C005 C 0.37811(17) 0.27605(18) 0.4954(5) 0.0366(9) Uani 1 1 d . . . . .
C006 C 0.3830(2) 0.19152(12) 0.5003(7) 0.0344(12) Uani 1 2 d S T P . .
H006 H 0.369462 0.184731 0.390506 0.041 Uiso 1 2 calc R U P . .
C007 C 0.39305(15) 0.23856(17) 0.5813(5) 0.0351(9) Uani 1 1 d . . . . .
C008 C 0.41575(19) 0.25023(17) 0.7423(6) 0.0406(10) Uani 1 1 d . . . . .
H008 H 0.423929 0.282472 0.796104 0.049 Uiso 1 1 calc R U . . .
C009 C 0.4258(3) 0.21291(16) 0.8201(9) 0.0453(15) Uani 1 2 d S T P . .

loop_
_atom_site_aniso_label
_atom_site_aniso_U_11
_atom_site_aniso_U_22
_atom_site_aniso_U_33
_atom_site_aniso_U_23
_atom_site_aniso_U_13
_atom_site_aniso_U_12
Zn01 0.0284(5) 0.0318(4) 0.0289(5) -0.00201(13) -0.0040(3) 0.0142(2)
Br02 0.1495(13) 0.0980(7) 0.0508(7) -0.0276(3) -0.0552(7) 0.0748(7)
O003 0.063(2) 0.0491(19) 0.0415(19) 0.0034(14) -0.0128(15) 0.0319(17)
O004 0.067(2) 0.0450(18) 0.049(2) 0.0023(15) 0.0014(16) 0.0385(17)
C005 0.040(2) 0.037(2) 0.036(2) 0.0061(16) 0.0012(17) 0.0206(17)
C006 0.041(3) 0.035(2) 0.029(3) -0.0038(11) -0.008(2) 0.0206(15)
C007 0.040(2) 0.037(2) 0.031(2) -0.0013(16) -0.0025(16) 0.0217(18)
C008 0.051(3) 0.035(2) 0.037(2) -0.0092(16) -0.0111(18) 0.0223(19)
C009 0.055(4) 0.052(3) 0.030(3) -0.0090(14) -0.018(3) 0.0274(19)

loop_
_atom_type_symbol
_atom_type_description
_atom_type_scat_dispersion_real
_atom_type_scat_dispersion_imag
_atom_type_scat_source
C C 0.0181 0.0091 'International Tables Vol C Tables 4.2.6.8 and 6.1.1.4'
H H 0.0000 0.0000 'International Tables Vol C Tables 4.2.6.8 and 6.1.1.4'
Br Br -0.6763 1.2805 'International Tables Vol C Tables 4.2.6.8 and 6.1.1.4'
O O 0.0492 0.0322 'International Tables Vol C Tables 4.2.6.8 and 6.1.1.4'
Zn Zn -1.5491 0.6778 'International Tables Vol C Tables 4.2.6.8 and 6.1.1.4'

loop_
_geom_angle_atom_site_label_1
_geom_angle_atom_site_label_2
_geom_angle_atom_site_label_3
_geom_angle
_geom_angle_site_symmetry_1
_geom_angle_site_symmetry_3
_geom_angle_publ_flag
O003 Zn01 O003 110.4(2) 12 . ?
O004 Zn01 O003 102.09(16) 17 . ?
O004 Zn01 O003 102.10(16) 15_554 12 ?
O004 Zn01 O003 102.79(17) 15_554 . ?
O004 Zn01 O003 102.79(17) 17 12 ?
O004 Zn01 O004 135.6(3) 15_554 17 ?
C005 O003 Zn01 140.2(3) . . ?
C005 O004 Zn01 129.2(3) . 8 ?
O003 C005 O004 125.6(4) . . ?
O003 C005 C007 116.7(4) . . ?
O004 C005 C007 117.5(4) . . ?
C007 C006 H006 119.8 24 . ?
C007 C006 H006 119.8 . . ?
C007 C006 C007 120.3(5) . 24 ?
C006 C007 C005 119.2(4) . . ?
C006 C007 C008 120.2(4) . . ?
C008 C007 C005 120.6(4) . . ?
C007 C008 H008 120.8 . . ?
C009 C008 C007 118.4(4) . . ?
C009 C008 H008 120.8 . . ?
C008 C009 Br02 118.8(3) . . ?
C008 C009 Br02 118.8(3) 24 . ?
C008 C009 C008 122.4(6) 24 . ?

loop_
_geom_bond_atom_site_label_1
_geom_bond_atom_site_label_2
_geom_bond_distance
_geom_bond_site_symmetry_2
_geom_bond_publ_flag
Zn01 O003 1.934(3) . ?
Zn01 O003 1.934(3) 12 ?
Zn01 O004 1.934(3) 17 ?
Zn01 O004 1.933(3) 15_554 ?
Br02 C009 1.906(6) . ?
O003 C005 1.245(6) . ?
O004 C005 1.262(6) . ?
C005 C007 1.496(6) . ?
C006 H006 0.9300 . ?
C006 C007 1.380(5) 24 ?
C006 C007 1.380(5) . ?
C007 C008 1.390(6) . ?
C008 H008 0.9300 . ?
C008 C009 1.377(5) . ?

loop_
_geom_torsion_atom_site_label_1
_geom_torsion_atom_site_label_2
_geom_torsion_atom_site_label_3
_geom_torsion_atom_site_label_4
_geom_torsion
_geom_torsion_site_symmetry_1
_geom_torsion_site_symmetry_2
_geom_torsion_site_symmetry_3
_geom_torsion_site_symmetry_4
_geom_torsion_publ_flag
Zn01 O003 C005 O004 15.3(8) . . . . ?
Zn01 O003 C005 C007 -170.0(4) . . . . ?
Zn01 O004 C005 O003 -10.8(7) 8 . . . ?
Zn01 O004 C005 C007 174.5(3) 8 . . . ?
O003 C005 C007 C006 2.6(6) . . . . ?
O003 C005 C007 C008 -176.1(4) . . . . ?
O004 C005 C007 C006 177.8(5) . . . . ?
O004 C005 C007 C008 -0.9(5) . . . . ?
C005 C007 C008 C009 176.2(5) . . . . ?
C006 C007 C008 C009 -2.5(7) . . . . ?
C007 C006 C007 C005 -175.6(4) 24 . . . ?
C007 C006 C007 C008 3.1(8) 24 . . . ?
C007 C008 C009 Br02 -176.2(4) . . . . ?
C007 C008 C009 C008 2.0(11) . . . 24 ?
